data_2105376
loop_
_publ_author_name
'McMasters, O.D.'
'Venteicher, R.F.'
'Gschneidner, K.A.jr.'

_publ_section_title
;
 Crystallography of the silver-rich rare earth-silver intermetallic
 compounds
;
_journal_name_full 'Acta Crystallographica B (24,1968-38,1982)'
_journal_page_first 1224
_journal_page_last 1229
_journal_paper_doi 10.1107/S0567740870003928
_journal_volume 26
_journal_year 1970
_chemical_formula_sum 'Ag5 La'
_space_group_IT_number 194
_symmetry_space_group_name_Hall '-P 6c 2c'
_symmetry_space_group_name_H-M 'P 63/m m c'
_cell_angle_alpha 90
_cell_angle_beta 90
_cell_angle_gamma 120
_cell_formula_units_Z 2
_cell_length_a 5.569
_cell_length_b 5.569
_cell_length_c 9.0775
_cell_volume 243.810
_citation_journal_id_ASTM ACBCAR
_cod_data_source_file silver3-x_215.cif
_cod_data_source_block Ag5La1
_cod_original_cell_volume 243.8099
_cod_original_formula_sum 'Ag5 La1'
_cod_database_code 2105376

loop_
_symmetry_equiv_pos_as_xyz
x,y,z
x-y,x,z+1/2
-y,x-y,z
-x,-y,z+1/2
-x+y,-x,z
y,-x+y,z+1/2
-y,-x,-z+1/2
x-y,-y,-z
x,x-y,-z+1/2
y,x,-z
-x+y,y,-z+1/2
-x,-x+y,-z
-x,-y,-z
-x+y,-x,-z-1/2
y,-x+y,-z
x,y,-z-1/2
x-y,x,-z
-y,x-y,-z-1/2
y,x,z-1/2
-x+y,y,z
-x,-x+y,z-1/2
-y,-x,z
x-y,-y,z-1/2
x,x-y,z

loop_
_atom_site_label
_atom_site_type_symbol
_atom_site_fract_x
_atom_site_fract_y
_atom_site_fract_z
_atom_site_occupancy
_atom_site_U_iso_or_equiv
Ag2 Ag 0.83 0.66 0.25 1 0.0
Ag3 Ag 0.3333 0.6667 0.062 0.5 0.0
Ag1 Ag 0 0 0 1 0.0
La1 La 0.3333 0.6667 0.062 0.5 0.0
